data_7200963
loop_
_publ_author_name
'Lin, Zhenghuan'
'Wen, Yuh-Sheng'
'Chow, Tahsin J.'

_publ_section_title
;
 White light-emitting devices with a single emitting layer based on
 bisindolylmaleimide fluorophores
;
_journal_issue 29
_journal_name_full 'Journal of Materials Chemistry'
_journal_page_first 5141
_journal_paper_doi 10.1039/b901627a
_journal_volume 19
_journal_year 2009
_chemical_formula_moiety 'C41 H31 N3 O2,CH2Cl2'
_chemical_formula_sum 'C42 H33 Cl2 N3 O2'
_chemical_formula_weight 682.61
_chemical_name_systematic
;
?
;
_space_group_IT_number 14
_symmetry_cell_setting monoclinic
_symmetry_space_group_name_Hall '-P 2ybc'
_symmetry_space_group_name_H-M 'P 1 21/c 1'
_atom_sites_solution_hydrogens geom
_atom_sites_solution_primary direct
_atom_sites_solution_secondary difmap
_audit_creation_method SHELXL-97
_cell_angle_alpha 90.00
_cell_angle_beta 113.5850(10)
_cell_angle_gamma 90.00
_cell_formula_units_Z 4
_cell_length_a 20.9958(9)
_cell_length_b 7.6820(3)
_cell_length_c 22.6056(10)
_cell_measurement_reflns_used 3995
_cell_measurement_temperature 150.0(1)
_cell_measurement_theta_max 24.69
_cell_measurement_theta_min 2.58
_cell_volume 3341.5(2)
_computing_cell_refinement 'Bruker SMART'
_computing_data_collection 'Bruker SMART'
_computing_data_reduction 'Bruker SAINT'
_computing_molecular_graphics 'Ortep-3 for Windows (Farrugia, 1997)'
_computing_publication_material 'WinGX publication routines (Farrugia, 1999)'
_computing_structure_refinement 'SHELXL-97 (Sheldrick, 1997)'
_computing_structure_solution 'SHELXS-97 (Sheldrick, 1997)'
_diffrn_ambient_temperature 150.0(1)
_diffrn_measured_fraction_theta_full 0.998
_diffrn_measured_fraction_theta_max 0.998
_diffrn_measurement_device_type 'CCD area detector'
_diffrn_measurement_method 'phi and omega scans'
_diffrn_radiation_monochromator graphite
_diffrn_radiation_source 'fine-focus sealed tube'
_diffrn_radiation_type MoK\a
_diffrn_radiation_wavelength 0.71073
_diffrn_reflns_av_R_equivalents 0.0747
_diffrn_reflns_av_sigmaI/netI 0.0878
_diffrn_reflns_limit_h_max 24
_diffrn_reflns_limit_h_min -23
_diffrn_reflns_limit_k_max 9
_diffrn_reflns_limit_k_min -6
_diffrn_reflns_limit_l_max 26
_diffrn_reflns_limit_l_min -26
_diffrn_reflns_number 21248
_diffrn_reflns_theta_full 25.02
_diffrn_reflns_theta_max 25.02
_diffrn_reflns_theta_min 1.82
_exptl_absorpt_coefficient_mu 0.237
_exptl_absorpt_correction_T_max 0.205
_exptl_absorpt_correction_T_min 0.125
_exptl_absorpt_correction_type multi-scan
_exptl_absorpt_process_details 'Bruker SADABS, 1996'
_exptl_crystal_colour colourless
_exptl_crystal_density_diffrn 1.357
_exptl_crystal_density_meas ?
_exptl_crystal_density_method .
_exptl_crystal_description prism
_exptl_crystal_F_000 1424
_exptl_crystal_size_max 0.18
_exptl_crystal_size_mid 0.12
_exptl_crystal_size_min 0.12
_refine_diff_density_max 0.268
_refine_diff_density_min -0.296
_refine_diff_density_rms 0.059
_refine_ls_extinction_coef 0.0008(2)
_refine_ls_extinction_expression Fc^*^=kFc[1+0.001xFc^2^\l^3^/sin(2\q)]^-1/4^
_refine_ls_extinction_method SHELXL
_refine_ls_goodness_of_fit_ref 1.039
_refine_ls_hydrogen_treatment constr
_refine_ls_matrix_type full
_refine_ls_number_parameters 443
_refine_ls_number_reflns 5886
_refine_ls_number_restraints 0
_refine_ls_restrained_S_all 1.039
_refine_ls_R_factor_all 0.1066
_refine_ls_R_factor_gt 0.0516
_refine_ls_shift/su_max 0.001
_refine_ls_shift/su_mean 0.000
_refine_ls_structure_factor_coef Fsqd
_refine_ls_weighting_details 'calc w=1/[\s^2^(Fo^2^)+(0.0312P)^2^+0.6506P] where P=(Fo^2^+2Fc^2^)/3'
_refine_ls_weighting_scheme calc
_refine_ls_wR_factor_gt 0.0944
_refine_ls_wR_factor_ref 0.1153
_reflns_number_gt 3336
_reflns_number_total 5886
_reflns_threshold_expression >2sigma(I)
_cod_data_source_file b901627a.txt
_cod_data_source_block i9915
_cod_depositor_comments
;
The following automatic conversions were performed:
'_symmetry_cell_setting' value 'Monoclinic' changed to 'monoclinic'
according to '/home/saulius/struct/CIF-dictionaries/cif_core.dic'
dictionary named 'cif_core.dic' version 2.4.1 from 2010-06-29.

Automatic conversion script
Id: cif_fix_enum 1527 2010-12-29 10:47:43Z saulius 
;
_cod_original_sg_symbol_H-M P2(1)/c
_cod_database_code 7200963

loop_
_symmetry_equiv_pos_as_xyz
'x, y, z'
'-x, y+1/2, -z+1/2'
'-x, -y, -z'
'x, -y-1/2, z-1/2'

loop_
_atom_site_label
_atom_site_type_symbol
_atom_site_fract_x
_atom_site_fract_y
_atom_site_fract_z
_atom_site_U_iso_or_equiv
_atom_site_adp_type
_atom_site_occupancy
_atom_site_symmetry_multiplicity
_atom_site_calc_flag
_atom_site_refinement_flags
_atom_site_disorder_assembly
_atom_site_disorder_group
Cl1 Cl 0.18696(5) 0.45978(11) 0.29435(4) 0.0522(3) Uani 1 1 d . . .
Cl2 Cl 0.20864(5) 0.46609(11) 0.43015(4) 0.0551(3) Uani 1 1 d . . .
O1 O 0.32987(10) 0.7266(2) 0.11689(9) 0.0326(5) Uani 1 1 d . . .
O2 O 0.11843(11) 0.7805(2) 0.12662(9) 0.0337(5) Uani 1 1 d . . .
N1 N 0.21624(12) 0.7305(3) 0.10677(11) 0.0256(6) Uani 1 1 d . . .
N15 N 0.48040(12) 0.9528(3) 0.29824(11) 0.0264(6) Uani 1 1 d . . .
N31 N 0.14786(13) 1.0233(3) 0.30433(11) 0.0282(6) Uani 1 1 d . . .
C2 C 0.28722(15) 0.7625(3) 0.13874(14) 0.0262(7) Uani 1 1 d . . .
C3 C 0.29796(15) 0.8484(3) 0.20105(13) 0.0237(7) Uani 1 1 d . . .
C4 C 0.23558(15) 0.8583(3) 0.20573(13) 0.0240(7) Uani 1 1 d . . .
C5 C 0.18121(16) 0.7870(3) 0.14373(14) 0.0260(7) Uani 1 1 d . . .
C6 C 0.18155(16) 0.6668(4) 0.04052(13) 0.0314(8) Uani 1 1 d . . .
H6A H 0.2133 0.6768 0.0192 0.038 Uiso 1 1 calc R . .
H6B H 0.1418 0.7406 0.0175 0.038 Uiso 1 1 calc R . .
C7 C 0.15730(16) 0.4811(4) 0.03601(13) 0.0268(7) Uani 1 1 d . . .
C8 C 0.20183(17) 0.3490(4) 0.07005(15) 0.0392(9) Uani 1 1 d . . .
H8 H 0.2473 0.3751 0.0976 0.047 Uiso 1 1 calc R . .
C9 C 0.17896(19) 0.1792(4) 0.06328(17) 0.0478(10) Uani 1 1 d . . .
H9 H 0.2089 0.0915 0.0868 0.057 Uiso 1 1 calc R . .
C10 C 0.11186(19) 0.1383(4) 0.02185(16) 0.0446(9) Uani 1 1 d . . .
H10 H 0.0969 0.0232 0.0170 0.053 Uiso 1 1 calc R . .
C11 C 0.06725(17) 0.2679(4) -0.01214(15) 0.0393(9) Uani 1 1 d . . .
H11 H 0.0220 0.2410 -0.0401 0.047 Uiso 1 1 calc R . .
C12 C 0.08995(16) 0.4385(4) -0.00466(14) 0.0338(8) Uani 1 1 d . . .
H12 H 0.0594 0.5262 -0.0274 0.041 Uiso 1 1 calc R . .
C13 C 0.36502(15) 0.9223(3) 0.24165(13) 0.0242(7) Uani 1 1 d . . .
C14 C 0.42850(15) 0.8433(4) 0.26054(13) 0.0272(7) Uani 1 1 d . . .
H14 H 0.4355 0.7306 0.2493 0.033 Uiso 1 1 calc R . .
C16 C 0.45020(15) 1.1087(3) 0.30453(13) 0.0245(7) Uani 1 1 d . . .
C17 C 0.48132(16) 1.2597(4) 0.33779(14) 0.0327(8) Uani 1 1 d . . .
H17 H 0.5290 1.2664 0.3618 0.039 Uiso 1 1 calc R . .
C18 C 0.43792(16) 1.3994(4) 0.33344(14) 0.0328(8) Uani 1 1 d . . .
H18 H 0.4569 1.5018 0.3554 0.039 Uiso 1 1 calc R . .
C19 C 0.36623(16) 1.3902(4) 0.29687(15) 0.0349(8) Uani 1 1 d . . .
H19 H 0.3388 1.4874 0.2940 0.042 Uiso 1 1 calc R . .
C20 C 0.33556(15) 1.2397(4) 0.26495(14) 0.0304(8) Uani 1 1 d . . .
H20 H 0.2878 1.2339 0.2414 0.036 Uiso 1 1 calc R . .
C21 C 0.37787(15) 1.0959(3) 0.26880(13) 0.0255(7) Uani 1 1 d . . .
C22 C 0.55279(15) 0.9010(4) 0.33335(14) 0.0307(8) Uani 1 1 d . . .
H22A H 0.5813 1.0046 0.3475 0.037 Uiso 1 1 calc R . .
H22B H 0.5682 0.8376 0.3044 0.037 Uiso 1 1 calc R . .
C23 C 0.56330(15) 0.7882(4) 0.39147(14) 0.0271(7) Uani 1 1 d . . .
C24 C 0.53241(15) 0.8316(4) 0.43377(14) 0.0318(8) Uani 1 1 d . . .
H24 H 0.5047 0.9304 0.4262 0.038 Uiso 1 1 calc R . .
C25 C 0.54279(16) 0.7283(4) 0.48692(15) 0.0372(8) Uani 1 1 d . . .
H25 H 0.5222 0.7581 0.5151 0.045 Uiso 1 1 calc R . .
C26 C 0.58370(16) 0.5806(4) 0.49834(15) 0.0379(8) Uani 1 1 d . . .
H26 H 0.5909 0.5117 0.5343 0.046 Uiso 1 1 calc R . .
C27 C 0.61375(17) 0.5359(4) 0.45636(15) 0.0391(9) Uani 1 1 d . . .
H27 H 0.6410 0.4362 0.4638 0.047 Uiso 1 1 calc R . .
C28 C 0.60350(15) 0.6395(4) 0.40295(15) 0.0346(8) Uani 1 1 d . . .
H28 H 0.6239 0.6086 0.3747 0.042 Uiso 1 1 calc R . .
C29 C 0.21602(15) 0.9181(3) 0.25642(14) 0.0239(7) Uani 1 1 d . . .
C30 C 0.15048(16) 0.9744(3) 0.24749(14) 0.0289(7) Uani 1 1 d . . .
H30 H 0.1129 0.9784 0.2077 0.035 Uiso 1 1 calc R . .
C32 C 0.21269(16) 0.9947(3) 0.35349(14) 0.0269(7) Uani 1 1 d . . .
C33 C 0.23395(17) 1.0187(4) 0.41960(14) 0.0324(8) Uani 1 1 d . . .
H33 H 0.2038 1.0627 0.4369 0.039 Uiso 1 1 calc R . .
C34 C 0.30140(17) 0.9747(4) 0.45855(15) 0.0365(8) Uani 1 1 d . . .
H34 H 0.3174 0.9904 0.5029 0.044 Uiso 1 1 calc R . .
C35 C 0.34610(16) 0.9069(4) 0.43251(15) 0.0332(8) Uani 1 1 d . . .
H35 H 0.3913 0.8777 0.4600 0.040 Uiso 1 1 calc R . .
C36 C 0.32492(16) 0.8821(4) 0.36694(14) 0.0290(7) Uani 1 1 d . . .
H36 H 0.3552 0.8351 0.3504 0.035 Uiso 1 1 calc R . .
C37 C 0.25690(15) 0.9287(3) 0.32544(14) 0.0238(7) Uani 1 1 d . . .
C38 C 0.08646(15) 1.0880(4) 0.31187(15) 0.0339(8) Uani 1 1 d . . .
H38A H 0.0557 1.1405 0.2715 0.041 Uiso 1 1 calc R . .
H38B H 0.1005 1.1784 0.3445 0.041 Uiso 1 1 calc R . .
C39 C 0.04647(16) 0.9496(4) 0.33082(13) 0.0295(8) Uani 1 1 d . . .
C40 C 0.07164(16) 0.7815(4) 0.34708(14) 0.0368(8) Uani 1 1 d . . .
H40 H 0.1126 0.7484 0.3437 0.044 Uiso 1 1 calc R . .
C41 C 0.03566(17) 0.6624(4) 0.36847(15) 0.0428(9) Uani 1 1 d . . .
H41 H 0.0527 0.5499 0.3793 0.051 Uiso 1 1 calc R . .
C42 C -0.02494(18) 0.7101(5) 0.37365(15) 0.0450(9) Uani 1 1 d . . .
H42 H -0.0481 0.6309 0.3892 0.054 Uiso 1 1 calc R . .
C43 C -0.05153(17) 0.8749(5) 0.35590(15) 0.0432(9) Uani 1 1 d . . .
H43 H -0.0933 0.9061 0.3581 0.052 Uiso 1 1 calc R . .
C44 C -0.01576(16) 0.9939(4) 0.33471(14) 0.0370(8) Uani 1 1 d . . .
H44 H -0.0337 1.1053 0.3229 0.044 Uiso 1 1 calc R . .
C50 C 0.24864(17) 0.4608(4) 0.37480(16) 0.0491(10) Uani 1 1 d . . .
H50A H 0.2785 0.5617 0.3816 0.059 Uiso 1 1 calc R . .
H50B H 0.2774 0.3575 0.3825 0.059 Uiso 1 1 calc R . .

loop_
_atom_site_aniso_label
_atom_site_aniso_U_11
_atom_site_aniso_U_22
_atom_site_aniso_U_33
_atom_site_aniso_U_23
_atom_site_aniso_U_13
_atom_site_aniso_U_12
Cl1 0.0474(6) 0.0492(6) 0.0539(6) 0.0020(4) 0.0139(5) -0.0012(4)
Cl2 0.0514(6) 0.0546(6) 0.0566(6) -0.0032(5) 0.0188(5) 0.0070(5)
O1 0.0307(13) 0.0367(13) 0.0344(13) -0.0044(10) 0.0175(11) -0.0005(10)
O2 0.0243(13) 0.0420(13) 0.0318(13) -0.0034(10) 0.0079(11) -0.0038(10)
N1 0.0220(15) 0.0303(14) 0.0243(14) -0.0031(11) 0.0090(12) -0.0008(11)
N15 0.0206(15) 0.0305(14) 0.0268(14) -0.0019(11) 0.0082(12) -0.0004(12)
N31 0.0284(16) 0.0311(14) 0.0280(15) -0.0001(12) 0.0142(13) 0.0042(12)
C2 0.025(2) 0.0244(17) 0.0297(18) 0.0039(14) 0.0107(16) 0.0004(14)
C3 0.0250(18) 0.0213(15) 0.0241(17) 0.0017(13) 0.0093(15) 0.0017(13)
C4 0.0258(18) 0.0211(16) 0.0233(17) -0.0020(13) 0.0079(15) -0.0031(13)
C5 0.027(2) 0.0240(16) 0.0279(18) 0.0007(14) 0.0114(16) -0.0044(14)
C6 0.036(2) 0.0301(18) 0.0249(18) -0.0026(14) 0.0088(16) 0.0000(15)
C7 0.034(2) 0.0272(17) 0.0195(17) 0.0009(13) 0.0106(16) 0.0025(14)
C8 0.036(2) 0.040(2) 0.037(2) 0.0033(16) 0.0091(17) 0.0024(17)
C9 0.058(3) 0.032(2) 0.052(2) 0.0147(17) 0.021(2) 0.0108(18)
C10 0.061(3) 0.0304(19) 0.049(2) -0.0068(17) 0.029(2) -0.0072(19)
C11 0.040(2) 0.044(2) 0.032(2) -0.0047(16) 0.0122(17) -0.0091(17)
C12 0.034(2) 0.0357(19) 0.0267(18) -0.0033(15) 0.0068(16) -0.0023(16)
C13 0.0232(18) 0.0266(16) 0.0242(17) 0.0008(13) 0.0110(15) -0.0010(14)
C14 0.0268(19) 0.0277(16) 0.0293(18) -0.0030(14) 0.0136(15) -0.0038(14)
C16 0.0270(19) 0.0244(16) 0.0244(17) -0.0001(13) 0.0125(15) -0.0002(14)
C17 0.0281(19) 0.0364(19) 0.0322(19) -0.0030(15) 0.0106(16) -0.0037(15)
C18 0.039(2) 0.0269(18) 0.036(2) -0.0041(14) 0.0177(17) -0.0059(15)
C19 0.035(2) 0.0281(18) 0.043(2) -0.0003(15) 0.0172(18) 0.0009(15)
C20 0.0255(19) 0.0303(18) 0.0341(19) 0.0030(15) 0.0106(16) 0.0023(14)
C21 0.0308(19) 0.0250(16) 0.0240(17) 0.0004(13) 0.0144(15) -0.0029(14)
C22 0.0244(19) 0.0337(18) 0.0329(19) -0.0037(15) 0.0103(16) -0.0020(14)
C23 0.0224(18) 0.0269(17) 0.0295(18) -0.0029(14) 0.0078(15) -0.0039(14)
C24 0.0291(19) 0.0304(17) 0.034(2) -0.0015(15) 0.0107(16) 0.0025(14)
C25 0.038(2) 0.044(2) 0.032(2) -0.0039(16) 0.0158(17) -0.0049(17)
C26 0.036(2) 0.039(2) 0.033(2) 0.0018(16) 0.0076(17) -0.0020(16)
C27 0.034(2) 0.0344(19) 0.041(2) -0.0039(17) 0.0059(18) 0.0017(15)
C28 0.029(2) 0.0377(19) 0.034(2) -0.0023(16) 0.0094(16) 0.0012(16)
C29 0.0219(18) 0.0248(16) 0.0262(17) 0.0014(13) 0.0108(15) -0.0026(13)
C30 0.030(2) 0.0308(17) 0.0260(18) 0.0017(14) 0.0118(16) -0.0020(15)
C32 0.0287(19) 0.0250(17) 0.0276(18) 0.0021(14) 0.0119(16) -0.0009(14)
C33 0.036(2) 0.0357(18) 0.0299(19) -0.0015(15) 0.0175(17) -0.0045(15)
C34 0.040(2) 0.045(2) 0.0274(19) -0.0034(16) 0.0160(18) -0.0070(17)
C35 0.0252(19) 0.0386(19) 0.032(2) 0.0020(15) 0.0079(16) -0.0041(15)
C36 0.031(2) 0.0256(17) 0.0338(19) -0.0018(14) 0.0165(16) -0.0046(14)
C37 0.0220(18) 0.0249(16) 0.0274(18) 0.0004(13) 0.0130(15) -0.0018(13)
C38 0.033(2) 0.0392(19) 0.0318(19) 0.0024(15) 0.0149(16) 0.0088(15)
C39 0.0288(19) 0.0387(19) 0.0219(17) -0.0036(14) 0.0109(15) -0.0009(15)
C40 0.031(2) 0.041(2) 0.038(2) 0.0013(16) 0.0140(17) -0.0011(16)
C41 0.041(2) 0.044(2) 0.041(2) -0.0024(17) 0.0147(19) -0.0094(18)
C42 0.042(2) 0.063(3) 0.035(2) -0.0088(18) 0.0213(19) -0.023(2)
C43 0.025(2) 0.068(3) 0.041(2) -0.0123(19) 0.0181(18) -0.0112(19)
C44 0.029(2) 0.052(2) 0.0294(19) -0.0063(16) 0.0106(17) 0.0025(17)
C50 0.038(2) 0.043(2) 0.060(2) 0.0076(18) 0.013(2) -0.0058(17)

loop_
_atom_type_symbol
_atom_type_description
_atom_type_scat_dispersion_real
_atom_type_scat_dispersion_imag
_atom_type_scat_source
Cl Cl 0.1484 0.1585 'International Tables Vol C Tables 4.2.6.8 and 6.1.1.4'
O O 0.0106 0.0060 'International Tables Vol C Tables 4.2.6.8 and 6.1.1.4'
N N 0.0061 0.0033 'International Tables Vol C Tables 4.2.6.8 and 6.1.1.4'
C C 0.0033 0.0016 'International Tables Vol C Tables 4.2.6.8 and 6.1.1.4'
H H 0.0000 0.0000 'International Tables Vol C Tables 4.2.6.8 and 6.1.1.4'

loop_
_geom_angle_atom_site_label_1
_geom_angle_atom_site_label_2
_geom_angle_atom_site_label_3
_geom_angle
_geom_angle_site_symmetry_1
_geom_angle_site_symmetry_3
_geom_angle_publ_flag
C5 N1 C2 110.3(2) . . ?
C5 N1 C6 123.7(2) . . ?
C2 N1 C6 125.5(2) . . ?
C14 N15 C16 108.1(2) . . ?
C14 N15 C22 124.5(2) . . ?
C16 N15 C22 126.7(2) . . ?
C30 N31 C32 108.4(2) . . ?
C30 N31 C38 125.3(3) . . ?
C32 N31 C38 126.3(2) . . ?
O1 C2 N1 123.9(3) . . ?
O1 C2 C3 128.9(3) . . ?
N1 C2 C3 107.2(3) . . ?
C4 C3 C13 130.5(3) . . ?
C4 C3 C2 108.2(2) . . ?
C13 C3 C2 120.8(3) . . ?
C3 C4 C29 132.2(3) . . ?
C3 C4 C5 107.5(3) . . ?
C29 C4 C5 120.2(3) . . ?
O2 C5 N1 124.3(3) . . ?
O2 C5 C4 129.0(3) . . ?
N1 C5 C4 106.6(2) . . ?
N1 C6 C7 113.7(2) . . ?
N1 C6 H6A 108.8 . . ?
C7 C6 H6A 108.8 . . ?
N1 C6 H6B 108.8 . . ?
C7 C6 H6B 108.8 . . ?
H6A C6 H6B 107.7 . . ?
C12 C7 C8 118.7(3) . . ?
C12 C7 C6 119.8(3) . . ?
C8 C7 C6 121.5(3) . . ?
C9 C8 C7 120.3(3) . . ?
C9 C8 H8 119.9 . . ?
C7 C8 H8 119.9 . . ?
C8 C9 C10 120.5(3) . . ?
C8 C9 H9 119.8 . . ?
C10 C9 H9 119.8 . . ?
C11 C10 C9 119.8(3) . . ?
C11 C10 H10 120.1 . . ?
C9 C10 H10 120.1 . . ?
C10 C11 C12 119.7(3) . . ?
C10 C11 H11 120.2 . . ?
C12 C11 H11 120.2 . . ?
C7 C12 C11 121.1(3) . . ?
C7 C12 H12 119.4 . . ?
C11 C12 H12 119.4 . . ?
C14 C13 C21 106.5(2) . . ?
C14 C13 C3 126.9(3) . . ?
C21 C13 C3 126.7(3) . . ?
C13 C14 N15 110.8(3) . . ?
C13 C14 H14 124.6 . . ?
N15 C14 H14 124.6 . . ?
N15 C16 C17 129.6(3) . . ?
N15 C16 C21 108.2(2) . . ?
C17 C16 C21 122.1(3) . . ?
C18 C17 C16 116.9(3) . . ?
C18 C17 H17 121.5 . . ?
C16 C17 H17 121.5 . . ?
C17 C18 C19 121.6(3) . . ?
C17 C18 H18 119.2 . . ?
C19 C18 H18 119.2 . . ?
C20 C19 C18 121.2(3) . . ?
C20 C19 H19 119.4 . . ?
C18 C19 H19 119.4 . . ?
C19 C20 C21 118.5(3) . . ?
C19 C20 H20 120.7 . . ?
C21 C20 H20 120.7 . . ?
C20 C21 C16 119.5(3) . . ?
C20 C21 C13 134.1(3) . . ?
C16 C21 C13 106.4(2) . . ?
N15 C22 C23 112.7(2) . . ?
N15 C22 H22A 109.1 . . ?
C23 C22 H22A 109.1 . . ?
N15 C22 H22B 109.1 . . ?
C23 C22 H22B 109.1 . . ?
H22A C22 H22B 107.8 . . ?
C28 C23 C24 119.1(3) . . ?
C28 C23 C22 120.1(3) . . ?
C24 C23 C22 120.8(3) . . ?
C25 C24 C23 120.3(3) . . ?
C25 C24 H24 119.9 . . ?
C23 C24 H24 119.9 . . ?
C24 C25 C26 120.2(3) . . ?
C24 C25 H25 119.9 . . ?
C26 C25 H25 119.9 . . ?
C27 C26 C25 119.8(3) . . ?
C27 C26 H26 120.1 . . ?
C25 C26 H26 120.1 . . ?
C26 C27 C28 120.1(3) . . ?
C26 C27 H27 119.9 . . ?
C28 C27 H27 119.9 . . ?
C23 C28 C27 120.5(3) . . ?
C23 C28 H28 119.8 . . ?
C27 C28 H28 119.8 . . ?
C30 C29 C4 124.8(3) . . ?
C30 C29 C37 105.4(3) . . ?
C4 C29 C37 129.8(3) . . ?
N31 C30 C29 111.3(3) . . ?
N31 C30 H30 124.3 . . ?
C29 C30 H30 124.3 . . ?
N31 C32 C33 129.1(3) . . ?
N31 C32 C37 107.9(2) . . ?
C33 C32 C37 123.0(3) . . ?
C34 C33 C32 117.4(3) . . ?
C34 C33 H33 121.3 . . ?
C32 C33 H33 121.3 . . ?
C33 C34 C35 121.0(3) . . ?
C33 C34 H34 119.5 . . ?
C35 C34 H34 119.5 . . ?
C36 C35 C34 121.6(3) . . ?
C36 C35 H35 119.2 . . ?
C34 C35 H35 119.2 . . ?
C35 C36 C37 119.1(3) . . ?
C35 C36 H36 120.4 . . ?
C37 C36 H36 120.4 . . ?
C36 C37 C32 117.8(3) . . ?
C36 C37 C29 135.2(3) . . ?
C32 C37 C29 106.9(2) . . ?
N31 C38 C39 114.2(2) . . ?
N31 C38 H38A 108.7 . . ?
C39 C38 H38A 108.7 . . ?
N31 C38 H38B 108.7 . . ?
C39 C38 H38B 108.7 . . ?
H38A C38 H38B 107.6 . . ?
C40 C39 C44 118.7(3) . . ?
C40 C39 C38 122.1(3) . . ?
C44 C39 C38 119.2(3) . . ?
C39 C40 C41 120.1(3) . . ?
C39 C40 H40 119.9 . . ?
C41 C40 H40 119.9 . . ?
C42 C41 C40 120.3(3) . . ?
C42 C41 H41 119.9 . . ?
C40 C41 H41 119.9 . . ?
C41 C42 C43 120.1(3) . . ?
C41 C42 H42 119.9 . . ?
C43 C42 H42 119.9 . . ?
C42 C43 C44 119.7(3) . . ?
C42 C43 H43 120.2 . . ?
C44 C43 H43 120.2 . . ?
C43 C44 C39 121.0(3) . . ?
C43 C44 H44 119.5 . . ?
C39 C44 H44 119.5 . . ?
Cl1 C50 Cl2 111.74(19) . . ?
Cl1 C50 H50A 109.3 . . ?
Cl2 C50 H50A 109.3 . . ?
Cl1 C50 H50B 109.3 . . ?
Cl2 C50 H50B 109.3 . . ?
H50A C50 H50B 107.9 . . ?

loop_
_geom_bond_atom_site_label_1
_geom_bond_atom_site_label_2
_geom_bond_distance
_geom_bond_site_symmetry_2
_geom_bond_publ_flag
Cl1 C50 1.761(3) . ?
Cl2 C50 1.764(4) . ?
O1 C2 1.215(3) . ?
O2 C5 1.217(3) . ?
N1 C5 1.386(4) . ?
N1 C2 1.394(3) . ?
N1 C6 1.463(3) . ?
N15 C14 1.371(3) . ?
N15 C16 1.389(3) . ?
N15 C22 1.460(3) . ?
N31 C30 1.361(3) . ?
N31 C32 1.388(3) . ?
N31 C38 1.454(4) . ?
C2 C3 1.488(4) . ?
C3 C4 1.358(4) . ?
C3 C13 1.454(4) . ?
C4 C29 1.438(4) . ?
C4 C5 1.512(4) . ?
C6 C7 1.505(4) . ?
C6 H6A 0.9700 . ?
C6 H6B 0.9700 . ?
C7 C12 1.383(4) . ?
C7 C8 1.386(4) . ?
C8 C9 1.377(4) . ?
C8 H8 0.9300 . ?
C9 C10 1.380(4) . ?
C9 H9 0.9300 . ?
C10 C11 1.372(4) . ?
C10 H10 0.9300 . ?
C11 C12 1.382(4) . ?
C11 H11 0.9300 . ?
C12 H12 0.9300 . ?
C13 C14 1.368(4) . ?
C13 C21 1.448(4) . ?
C14 H14 0.9300 . ?
C16 C17 1.395(4) . ?
C16 C21 1.409(4) . ?
C17 C18 1.385(4) . ?
C17 H17 0.9300 . ?
C18 C19 1.399(4) . ?
C18 H18 0.9300 . ?
C19 C20 1.378(4) . ?
C19 H19 0.9300 . ?
C20 C21 1.398(4) . ?
C20 H20 0.9300 . ?
C22 C23 1.515(4) . ?
C22 H22A 0.9700 . ?
C22 H22B 0.9700 . ?
C23 C28 1.382(4) . ?
C23 C24 1.393(4) . ?
C24 C25 1.382(4) . ?
C24 H24 0.9300 . ?
C25 C26 1.383(4) . ?
C25 H25 0.9300 . ?
C26 C27 1.377(4) . ?
C26 H26 0.9300 . ?
C27 C28 1.389(4) . ?
C27 H27 0.9300 . ?
C28 H28 0.9300 . ?
C29 C30 1.378(4) . ?
C29 C37 1.451(4) . ?
C30 H30 0.9300 . ?
C32 C33 1.390(4) . ?
C32 C37 1.411(4) . ?
C33 C34 1.377(4) . ?
C33 H33 0.9300 . ?
C34 C35 1.393(4) . ?
C34 H34 0.9300 . ?
C35 C36 1.380(4) . ?
C35 H35 0.9300 . ?
C36 C37 1.406(4) . ?
C36 H36 0.9300 . ?
C38 C39 1.519(4) . ?
C38 H38A 0.9700 . ?
C38 H38B 0.9700 . ?
C39 C40 1.388(4) . ?
C39 C44 1.386(4) . ?
C40 C41 1.391(4) . ?
C40 H40 0.9300 . ?
C41 C42 1.373(4) . ?
C41 H41 0.9300 . ?
C42 C43 1.377(5) . ?
C42 H42 0.9300 . ?
C43 C44 1.385(4) . ?
C43 H43 0.9300 . ?
C44 H44 0.9300 . ?
C50 H50A 0.9700 . ?
C50 H50B 0.9700 . ?

loop_
_cod_related_entry_id
_cod_related_entry_database
_cod_related_entry_code
1 ChemSpider 30653588
